data_1556157
loop_
_publ_author_name
'Mutoh, Katsuya'
'Shima, Kentaro'
'Yamaguchi, Tetsuo'
'Kobayashi, Masayuki'
'Abe, Jiro'

_publ_section_title
;
 Photochromism of a naphthalene-bridged imidazole dimer constrained to the
 &quot;anti&quot; conformation.
;
_journal_issue 12
_journal_name_full 'Organic letters'
_journal_page_first 2938
_journal_page_last 2941
_journal_paper_doi 10.1021/ol401012u
_journal_volume 15
_journal_year 2013
_chemical_formula_sum 'C58 H40 N4'
_chemical_formula_weight 792.94
_space_group_IT_number 2
_space_group_name_Hall '-P 1'
_space_group_name_H-M_alt 'P -1'
_symmetry_cell_setting triclinic
_symmetry_space_group_name_H-M 'P -1'
_atom_sites_solution_hydrogens geom
_atom_sites_solution_primary direct
_atom_sites_solution_secondary difmap
_audit_creation_method SHELXL-97
_cell_angle_alpha 95.3360(10)
_cell_angle_beta 99.0040(10)
_cell_angle_gamma 114.2090(10)
_cell_formula_units_Z 2
_cell_length_a 9.5556(10)
_cell_length_b 10.9143(11)
_cell_length_c 21.922(3)
_cell_measurement_reflns_used 9520
_cell_measurement_temperature 90
_cell_measurement_theta_max 27.87
_cell_measurement_theta_min 2.38
_cell_volume 2028.0(4)
_computing_cell_refinement 'Bruker SAINT'
_computing_data_collection 'Bruker APEX2'
_computing_data_reduction 'Bruker SAINT'
_computing_molecular_graphics 'Bruker SHELXTL'
_computing_publication_material 'Bruker SHELXTL'
_computing_structure_refinement 'SHELXL-97 (Sheldrick, 2008)'
_computing_structure_solution 'SHELXS-97 (Sheldrick, 2008)'
_diffrn_ambient_temperature 90
_diffrn_detector_area_resol_mean 8.333
_diffrn_measured_fraction_theta_full 0.954
_diffrn_measured_fraction_theta_max 0.954
_diffrn_measurement_device_type 'Bruker APEX-II CCD'
_diffrn_measurement_method '\f and \w scans'
_diffrn_radiation_monochromator graphite
_diffrn_radiation_source 'fine-focus sealed tube'
_diffrn_radiation_type MoK\a
_diffrn_radiation_wavelength 0.71073
_diffrn_reflns_av_R_equivalents 0.0182
_diffrn_reflns_av_sigmaI/netI 0.0241
_diffrn_reflns_limit_h_max 12
_diffrn_reflns_limit_h_min -12
_diffrn_reflns_limit_k_max 13
_diffrn_reflns_limit_k_min -14
_diffrn_reflns_limit_l_max 28
_diffrn_reflns_limit_l_min -28
_diffrn_reflns_number 23345
_diffrn_reflns_theta_full 27.96
_diffrn_reflns_theta_max 27.96
_diffrn_reflns_theta_min 1.91
_exptl_absorpt_coefficient_mu 0.076
_exptl_absorpt_correction_T_max 0.9924
_exptl_absorpt_correction_T_min 0.9776
_exptl_absorpt_correction_type empirical
_exptl_absorpt_process_details 'SADABS Sheldrick 1996'
_exptl_crystal_colour colorless
_exptl_crystal_density_diffrn 1.299
_exptl_crystal_density_method 'not measured'
_exptl_crystal_description block
_exptl_crystal_F_000 832
_exptl_crystal_size_max 0.30
_exptl_crystal_size_mid 0.20
_exptl_crystal_size_min 0.10
_refine_diff_density_max 0.359
_refine_diff_density_min -0.340
_refine_diff_density_rms 0.044
_refine_ls_extinction_method none
_refine_ls_goodness_of_fit_ref 1.022
_refine_ls_hydrogen_treatment mixed
_refine_ls_matrix_type full
_refine_ls_number_parameters 559
_refine_ls_number_reflns 9325
_refine_ls_number_restraints 0
_refine_ls_restrained_S_all 1.022
_refine_ls_R_factor_all 0.0563
_refine_ls_R_factor_gt 0.0450
_refine_ls_shift/su_max 0.001
_refine_ls_shift/su_mean 0.000
_refine_ls_structure_factor_coef Fsqd
_refine_ls_weighting_details 'calc w=1/[\s^2^(Fo^2^)+(0.0542P)^2^+0.9771P] where P=(Fo^2^+2Fc^2^)/3'
_refine_ls_weighting_scheme calc
_refine_ls_wR_factor_gt 0.1117
_refine_ls_wR_factor_ref 0.1188
_reflns_number_gt 7719
_reflns_number_total 9325
_reflns_threshold_expression >2sigma(I)
_cod_data_source_file ol401012u_si_002.cif
_cod_data_source_block 1213
_cod_depositor_comments
;
The following automatic conversions were performed:

data item '_symmetry_cell_setting' value 'Triclinic' was changed to
'triclinic' in accordance with the
/home/saulius/struct/COD-crude-data/automatic-downloads/DataCite-retrospective/ACS/depositions/lib/dictionaries/cif_core.dic
dictionary named 'cif_core.dic' version 2.4.2 last updated on
2011-04-26.

Automatic conversion script
Id: cif_fix_values 6909 2019-04-08 15:41:33Z antanas 
;
_cod_original_cell_volume 2027.9(4)
_cod_original_sg_symbol_H-M P-1
_cod_database_code 1556157

loop_
_symmetry_equiv_pos_as_xyz
'x, y, z'
'-x, -y, -z'

loop_
_atom_site_label
_atom_site_type_symbol
_atom_site_fract_x
_atom_site_fract_y
_atom_site_fract_z
_atom_site_U_iso_or_equiv
_atom_site_adp_type
_atom_site_occupancy
_atom_site_symmetry_multiplicity
_atom_site_calc_flag
_atom_site_refinement_flags
C1 C 0.73981(16) 0.49449(15) 0.51069(6) 0.0218(3) Uani 1 1 d .
C10 C 0.83793(16) 0.63219(15) 0.54335(6) 0.0218(3) Uani 1 1 d .
C5 C 0.86171(16) 0.65397(16) 0.61075(6) 0.0245(3) Uani 1 1 d .
C9 C 0.91706(16) 0.75031(15) 0.51562(6) 0.0236(3) Uani 1 1 d .
C3 C 0.69907(18) 0.41577(17) 0.61004(7) 0.0290(3) Uani 1 1 d .
H3 H 0.6525 0.3429 0.6317 0.035 Uiso 1 1 calc R
C2 C 0.67292(18) 0.39253(16) 0.54413(7) 0.0267(3) Uani 1 1 d .
H2 H 0.6065 0.3030 0.5218 0.032 Uiso 1 1 calc R
C4 C 0.79197(17) 0.54406(17) 0.64226(7) 0.0272(3) Uani 1 1 d .
H4 H 0.8104 0.5602 0.6868 0.033 Uiso 1 1 calc R
C8 C 1.01257(19) 0.87433(16) 0.55353(7) 0.0311(3) Uani 1 1 d .
H8 H 1.0676 0.9498 0.5346 0.037 Uiso 1 1 calc R
C6 C 0.95673(18) 0.78556(17) 0.64669(7) 0.0312(3) Uani 1 1 d .
H6 H 0.9683 0.7985 0.6910 0.037 Uiso 1 1 calc R
C7 C 1.0317(2) 0.89360(18) 0.61921(7) 0.0359(4) Uani 1 1 d .
H7 H 1.0962 0.9811 0.6440 0.043 Uiso 1 1 calc R
C15 C 0.52446(16) 0.38118(14) 0.34021(6) 0.0210(3) Uani 1 1 d .
H15 H 0.4213 0.3541 0.3165 0.025 Uiso 1 1 calc R
C12 C 0.82175(16) 0.44773(14) 0.41051(6) 0.0213(3) Uani 1 1 d .
H12 H 0.9224 0.4663 0.4344 0.026 Uiso 1 1 calc R
C13 C 0.79185(15) 0.41801(13) 0.34576(6) 0.0202(3) Uani 1 1 d .
H13 H 0.8715 0.4146 0.3255 0.024 Uiso 1 1 calc R
C14 C 0.64527(15) 0.39288(12) 0.30977(6) 0.0169(2) Uani 1 1 d .
C16 C 0.55437(16) 0.40908(14) 0.40549(6) 0.0223(3) Uani 1 1 d .
H16 H 0.4708 0.3995 0.4260 0.027 Uiso 1 1 calc R
C11 C 0.70504(16) 0.45069(13) 0.44105(6) 0.0201(3) Uani 1 1 d .
N1 N 0.41933(13) 0.17338(11) 0.18459(5) 0.0194(2) Uani 1 1 d .
C17 C 0.62683(15) 0.37702(13) 0.23833(6) 0.0169(2) Uani 1 1 d .
C19 C 0.56662(15) 0.16575(13) 0.19748(6) 0.0181(3) Uani 1 1 d .
C20 C 0.57362(16) 0.03501(13) 0.18144(6) 0.0201(3) Uani 1 1 d .
C25 C 0.44776(17) -0.07526(14) 0.14183(7) 0.0247(3) Uani 1 1 d .
H25 H 0.3553 -0.0669 0.1244 0.030 Uiso 1 1 calc R
C22 C 0.71797(19) -0.10086(16) 0.19370(8) 0.0304(3) Uani 1 1 d .
H22 H 0.8098 -0.1100 0.2114 0.037 Uiso 1 1 calc R
C21 C 0.70805(17) 0.02114(14) 0.20792(7) 0.0245(3) Uani 1 1 d .
H21 H 0.7928 0.0956 0.2358 0.029 Uiso 1 1 calc R
C23 C 0.5935(2) -0.20970(15) 0.15347(8) 0.0317(3) Uani 1 1 d .
H23 H 0.6007 -0.2931 0.1433 0.038 Uiso 1 1 calc R
C24 C 0.45852(19) -0.19762(15) 0.12806(7) 0.0300(3) Uani 1 1 d .
H24 H 0.3730 -0.2732 0.1011 0.036 Uiso 1 1 calc R
C26 C 0.33033(15) 0.34964(13) 0.19948(6) 0.0183(3) Uani 1 1 d .
C31 C 0.17160(16) 0.25482(14) 0.18395(6) 0.0216(3) Uani 1 1 d .
H31 H 0.1446 0.1599 0.1771 0.026 Uiso 1 1 calc R
C27 C 0.36733(16) 0.48867(14) 0.20835(6) 0.0208(3) Uani 1 1 d .
H27 H 0.4742 0.5539 0.2188 0.025 Uiso 1 1 calc R
C29 C 0.09271(17) 0.43799(16) 0.18756(7) 0.0249(3) Uani 1 1 d .
H29 H 0.0120 0.4681 0.1838 0.030 Uiso 1 1 calc R
C30 C 0.05434(16) 0.29925(15) 0.17857(7) 0.0247(3) Uani 1 1 d .
H30 H -0.0528 0.2346 0.1687 0.030 Uiso 1 1 calc R
C28 C 0.24886(17) 0.53227(15) 0.20203(7) 0.0237(3) Uani 1 1 d .
H28 H 0.2751 0.6271 0.2077 0.028 Uiso 1 1 calc R
C32 C 0.90088(16) 0.74495(14) 0.44635(6) 0.0218(3) Uani 1 1 d .
C34 C 0.73390(16) 0.69050(14) 0.34352(6) 0.0213(3) Uani 1 1 d .
H34 H 0.6357 0.6733 0.3179 0.026 Uiso 1 1 calc R
C35 C 0.85477(16) 0.68709(13) 0.31585(6) 0.0196(3) Uani 1 1 d .
C33 C 0.75688(17) 0.71885(14) 0.40815(7) 0.0226(3) Uani 1 1 d .
H33 H 0.6740 0.7206 0.4266 0.027 Uiso 1 1 calc R
C37 C 1.02717(17) 0.76204(15) 0.41834(7) 0.0255(3) Uani 1 1 d .
H37 H 1.1296 0.7939 0.4437 0.031 Uiso 1 1 calc R
C36 C 1.00436(16) 0.73276(14) 0.35351(7) 0.0241(3) Uani 1 1 d .
H36 H 1.0910 0.7439 0.3348 0.029 Uiso 1 1 calc R
C38 C 0.82798(15) 0.63334(13) 0.24840(6) 0.0179(3) Uani 1 1 d .
C40 C 0.73296(15) 0.50447(13) 0.15300(6) 0.0173(3) Uani 1 1 d .
C39 C 0.85221(15) 0.62852(13) 0.15171(6) 0.0178(3) Uani 1 1 d .
C41 C 0.91791(15) 0.68723(14) 0.09872(6) 0.0190(3) Uani 1 1 d .
C42 C 0.99792(16) 0.82887(14) 0.10468(7) 0.0238(3) Uani 1 1 d .
H42 H 1.0106 0.8852 0.1428 0.029 Uiso 1 1 calc R
C46 C 0.90398(17) 0.60706(15) 0.04262(7) 0.0252(3) Uani 1 1 d .
H46 H 0.8519 0.5105 0.0378 0.030 Uiso 1 1 calc R
C44 C 1.04245(17) 0.80795(16) 0.00004(7) 0.0266(3) Uani 1 1 d .
H44 H 1.0833 0.8487 -0.0336 0.032 Uiso 1 1 calc R
C43 C 1.05921(17) 0.88877(15) 0.05577(7) 0.0269(3) Uani 1 1 d .
H43 H 1.1127 0.9853 0.0606 0.032 Uiso 1 1 calc R
C45 C 0.96561(19) 0.66722(16) -0.00631(7) 0.0288(3) Uani 1 1 d .
H45 H 0.9549 0.6114 -0.0443 0.035 Uiso 1 1 calc R
C52 C 0.48517(16) 0.38461(14) 0.07098(6) 0.0216(3) Uani 1 1 d .
H52 H 0.4560 0.4552 0.0831 0.026 Uiso 1 1 calc R
C48 C 0.67131(16) 0.28828(14) 0.08091(6) 0.0206(3) Uani 1 1 d .
H48 H 0.7698 0.2924 0.1001 0.025 Uiso 1 1 calc R
C50 C 0.42802(17) 0.17472(15) 0.00472(7) 0.0263(3) Uani 1 1 d .
H50 H 0.3586 0.0999 -0.0273 0.032 Uiso 1 1 calc R
C47 C 0.62770(15) 0.39016(13) 0.10138(6) 0.0180(3) Uani 1 1 d .
C49 C 0.57220(17) 0.18156(14) 0.03299(7) 0.0247(3) Uani 1 1 d .
H49 H 0.6028 0.1128 0.0194 0.030 Uiso 1 1 calc R
C51 C 0.38549(17) 0.27698(15) 0.02319(7) 0.0258(3) Uani 1 1 d .
H51 H 0.2880 0.2735 0.0031 0.031 Uiso 1 1 calc R
C56 C 0.2902(4) 1.0140(3) 0.32972(19) 0.0841(10) Uani 1 1 d .
H56 H 0.2053 1.0336 0.3130 0.101 Uiso 1 1 calc R
C54 C 0.4590(3) 0.9124(3) 0.31298(13) 0.0650(7) Uani 1 1 d .
H54 H 0.4898 0.8598 0.2857 0.078 Uiso 1 1 calc R
C55 C 0.3367(3) 0.9397(3) 0.29138(15) 0.0761(8) Uani 1 1 d .
H55 H 0.2823 0.9065 0.2488 0.091 Uiso 1 1 calc R
C53 C 0.5383(3) 0.9599(3) 0.37350(17) 0.0817(9) Uani 1 1 d .
H53 H 0.6262 0.9426 0.3882 0.098 Uiso 1 1 calc R
C58 C 0.4909(5) 1.0345(3) 0.4146(2) 0.1253(15) Uani 1 1 d .
H58 H 0.5447 1.0665 0.4573 0.150 Uiso 1 1 calc R
C57 C 0.3614(5) 1.0609(3) 0.3911(2) 0.1010(12) Uani 1 1 d .
H57 H 0.3253 1.1102 0.4176 0.121 Uiso 1 1 calc R
N3 N 0.71651(12) 0.50579(11) 0.21558(5) 0.0171(2) Uani 1 1 d .
N4 N 0.90916(13) 0.70704(11) 0.21118(5) 0.0191(2) Uani 1 1 d .
N2 N 0.68875(13) 0.27696(11) 0.22304(5) 0.0180(2) Uani 1 1 d .
C18 C 0.45200(15) 0.29880(13) 0.20490(6) 0.0178(3) Uani 1 1 d .

loop_
_atom_site_aniso_label
_atom_site_aniso_U_11
_atom_site_aniso_U_22
_atom_site_aniso_U_33
_atom_site_aniso_U_23
_atom_site_aniso_U_13
_atom_site_aniso_U_12
C1 0.0200(6) 0.0295(7) 0.0193(6) 0.0043(5) 0.0038(5) 0.0143(6)
C10 0.0188(6) 0.0307(7) 0.0183(6) 0.0023(5) 0.0026(5) 0.0139(6)
C5 0.0191(6) 0.0370(8) 0.0191(7) 0.0026(6) 0.0014(5) 0.0152(6)
C9 0.0216(7) 0.0296(7) 0.0187(6) 0.0006(5) 0.0023(5) 0.0116(6)
C3 0.0307(8) 0.0373(8) 0.0242(7) 0.0110(6) 0.0086(6) 0.0175(7)
C2 0.0286(7) 0.0296(8) 0.0225(7) 0.0051(6) 0.0054(6) 0.0132(6)
C4 0.0256(7) 0.0441(9) 0.0171(6) 0.0068(6) 0.0045(5) 0.0199(7)
C8 0.0323(8) 0.0301(8) 0.0232(7) 0.0011(6) 0.0032(6) 0.0075(6)
C6 0.0288(8) 0.0440(9) 0.0171(7) -0.0014(6) 0.0009(6) 0.0150(7)
C7 0.0351(9) 0.0362(9) 0.0237(8) -0.0055(6) -0.0002(6) 0.0076(7)
C15 0.0173(6) 0.0220(7) 0.0221(7) 0.0034(5) 0.0023(5) 0.0078(5)
C12 0.0207(6) 0.0226(7) 0.0218(7) 0.0036(5) 0.0017(5) 0.0115(5)
C13 0.0194(6) 0.0204(6) 0.0227(7) 0.0035(5) 0.0052(5) 0.0101(5)
C14 0.0190(6) 0.0135(6) 0.0175(6) 0.0021(5) 0.0029(5) 0.0069(5)
C16 0.0203(6) 0.0255(7) 0.0220(7) 0.0046(5) 0.0065(5) 0.0100(6)
C11 0.0226(7) 0.0188(6) 0.0185(6) 0.0040(5) 0.0031(5) 0.0089(5)
N1 0.0192(5) 0.0190(5) 0.0199(5) 0.0037(4) 0.0033(4) 0.0083(4)
C17 0.0169(6) 0.0164(6) 0.0180(6) 0.0031(5) 0.0039(5) 0.0079(5)
C19 0.0193(6) 0.0196(6) 0.0168(6) 0.0045(5) 0.0047(5) 0.0092(5)
C20 0.0236(7) 0.0187(6) 0.0206(6) 0.0053(5) 0.0079(5) 0.0101(5)
C25 0.0279(7) 0.0228(7) 0.0233(7) 0.0032(5) 0.0052(6) 0.0112(6)
C22 0.0343(8) 0.0274(8) 0.0405(9) 0.0134(7) 0.0155(7) 0.0198(7)
C21 0.0248(7) 0.0216(7) 0.0293(7) 0.0072(6) 0.0076(6) 0.0111(6)
C23 0.0455(9) 0.0223(7) 0.0370(8) 0.0087(6) 0.0198(7) 0.0195(7)
C24 0.0386(9) 0.0200(7) 0.0276(8) 0.0001(6) 0.0089(6) 0.0094(6)
C26 0.0180(6) 0.0224(6) 0.0153(6) 0.0038(5) 0.0031(5) 0.0095(5)
C31 0.0200(6) 0.0227(7) 0.0211(6) 0.0048(5) 0.0029(5) 0.0087(5)
C27 0.0194(6) 0.0221(7) 0.0208(6) 0.0044(5) 0.0039(5) 0.0090(5)
C29 0.0238(7) 0.0365(8) 0.0225(7) 0.0089(6) 0.0056(6) 0.0199(6)
C30 0.0175(6) 0.0317(8) 0.0236(7) 0.0072(6) 0.0030(5) 0.0094(6)
C28 0.0276(7) 0.0250(7) 0.0235(7) 0.0059(5) 0.0061(6) 0.0156(6)
C32 0.0239(7) 0.0180(6) 0.0195(6) -0.0001(5) 0.0018(5) 0.0070(5)
C34 0.0235(7) 0.0190(6) 0.0218(7) 0.0027(5) 0.0020(5) 0.0107(5)
C35 0.0231(7) 0.0144(6) 0.0186(6) 0.0025(5) 0.0033(5) 0.0059(5)
C33 0.0243(7) 0.0214(7) 0.0228(7) 0.0015(5) 0.0053(5) 0.0109(6)
C37 0.0203(7) 0.0257(7) 0.0233(7) 0.0005(6) 0.0007(5) 0.0052(6)
C36 0.0209(7) 0.0234(7) 0.0246(7) 0.0025(5) 0.0060(5) 0.0063(6)
C38 0.0176(6) 0.0164(6) 0.0201(6) 0.0030(5) 0.0028(5) 0.0082(5)
C40 0.0182(6) 0.0195(6) 0.0179(6) 0.0036(5) 0.0043(5) 0.0113(5)
C39 0.0183(6) 0.0179(6) 0.0192(6) 0.0033(5) 0.0030(5) 0.0100(5)
C41 0.0173(6) 0.0222(7) 0.0202(6) 0.0062(5) 0.0045(5) 0.0104(5)
C42 0.0237(7) 0.0226(7) 0.0223(7) 0.0032(5) 0.0046(5) 0.0076(6)
C46 0.0302(7) 0.0223(7) 0.0265(7) 0.0055(6) 0.0097(6) 0.0130(6)
C44 0.0251(7) 0.0343(8) 0.0260(7) 0.0140(6) 0.0116(6) 0.0144(6)
C43 0.0242(7) 0.0233(7) 0.0302(8) 0.0084(6) 0.0070(6) 0.0060(6)
C45 0.0358(8) 0.0331(8) 0.0246(7) 0.0068(6) 0.0133(6) 0.0190(7)
C52 0.0221(7) 0.0250(7) 0.0205(6) 0.0050(5) 0.0054(5) 0.0125(6)
C48 0.0193(6) 0.0216(7) 0.0209(6) 0.0030(5) 0.0032(5) 0.0093(5)
C50 0.0232(7) 0.0243(7) 0.0219(7) -0.0008(5) 0.0003(5) 0.0037(6)
C47 0.0183(6) 0.0186(6) 0.0167(6) 0.0042(5) 0.0047(5) 0.0069(5)
C49 0.0277(7) 0.0209(7) 0.0241(7) 0.0003(5) 0.0051(6) 0.0099(6)
C51 0.0199(7) 0.0325(8) 0.0224(7) 0.0043(6) 0.0005(5) 0.0104(6)
C56 0.0792(19) 0.0569(16) 0.146(3) 0.0494(18) 0.072(2) 0.0345(15)
C54 0.0561(14) 0.0619(15) 0.0874(18) 0.0366(14) 0.0380(13) 0.0229(12)
C55 0.0750(17) 0.0899(19) 0.096(2) 0.0577(16) 0.0555(16) 0.0453(15)
C53 0.0572(15) 0.0461(14) 0.124(3) 0.0090(15) 0.0130(16) 0.0083(12)
C58 0.114(3) 0.060(2) 0.134(3) -0.029(2) -0.006(3) -0.008(2)
C57 0.104(3) 0.0361(14) 0.149(4) -0.0050(17) 0.060(3) 0.0099(15)
N3 0.0174(5) 0.0161(5) 0.0171(5) 0.0024(4) 0.0034(4) 0.0069(4)
N4 0.0188(5) 0.0189(5) 0.0196(5) 0.0033(4) 0.0031(4) 0.0085(4)
N2 0.0202(5) 0.0182(5) 0.0180(5) 0.0034(4) 0.0050(4) 0.0102(4)
C18 0.0181(6) 0.0191(6) 0.0161(6) 0.0048(5) 0.0043(5) 0.0074(5)

loop_
_atom_type_symbol
_atom_type_description
_atom_type_scat_dispersion_real
_atom_type_scat_dispersion_imag
_atom_type_scat_source
C C 0.0033 0.0016 'International Tables Vol C Tables 4.2.6.8 and 6.1.1.4'
H H 0.0000 0.0000 'International Tables Vol C Tables 4.2.6.8 and 6.1.1.4'
N N 0.0061 0.0033 'International Tables Vol C Tables 4.2.6.8 and 6.1.1.4'

loop_
_geom_angle_atom_site_label_1
_geom_angle_atom_site_label_2
_geom_angle_atom_site_label_3
_geom_angle
C2 C1 C10 119.81(13)
C2 C1 C11 115.59(13)
C10 C1 C11 124.59(12)
C5 C10 C1 116.62(13)
C5 C10 C9 116.51(13)
C1 C10 C9 126.86(12)
C4 C5 C6 118.79(13)
C4 C5 C10 120.66(14)
C6 C5 C10 120.54(14)
C8 C9 C10 119.90(13)
C8 C9 C32 117.22(13)
C10 C9 C32 122.88(12)
C4 C3 C2 119.04(14)
C4 C3 H3 120.5
C2 C3 H3 120.5
C1 C2 C3 122.63(14)
C1 C2 H2 118.7
C3 C2 H2 118.7
C3 C4 C5 121.23(13)
C3 C4 H4 119.4
C5 C4 H4 119.4
C9 C8 C7 122.49(15)
C9 C8 H8 118.8
C7 C8 H8 118.8
C7 C6 C5 121.36(14)
C7 C6 H6 119.3
C5 C6 H6 119.3
C6 C7 C8 119.12(15)
C6 C7 H7 120.4
C8 C7 H7 120.4
C14 C15 C16 120.14(12)
C14 C15 H15 119.9
C16 C15 H15 119.9
C13 C12 C11 120.48(12)
C13 C12 H12 119.8
C11 C12 H12 119.8
C12 C13 C14 120.56(12)
C12 C13 H13 119.7
C14 C13 H13 119.7
C15 C14 C13 118.70(12)
C15 C14 C17 123.73(11)
C13 C14 C17 117.56(11)
C11 C16 C15 120.81(13)
C11 C16 H16 119.6
C15 C16 H16 119.6
C16 C11 C12 118.46(12)
C16 C11 C1 120.52(12)
C12 C11 C1 121.01(12)
C18 N1 C19 104.86(11)
N2 C17 N3 109.41(10)
N2 C17 C14 103.91(10)
N3 C17 C14 114.27(10)
N2 C17 C18 101.95(10)
N3 C17 C18 115.07(10)
C14 C17 C18 110.86(10)
N2 C19 N1 117.05(11)
N2 C19 C20 122.98(12)
N1 C19 C20 119.97(11)
C25 C20 C21 119.92(13)
C25 C20 C19 121.20(12)
C21 C20 C19 118.86(12)
C24 C25 C20 119.49(14)
C24 C25 H25 120.3
C20 C25 H25 120.3
C21 C22 C23 119.74(15)
C21 C22 H22 120.1
C23 C22 H22 120.1
C22 C21 C20 120.15(14)
C22 C21 H21 119.9
C20 C21 H21 119.9
C22 C23 C24 120.43(14)
C22 C23 H23 119.8
C24 C23 H23 119.8
C23 C24 C25 120.24(14)
C23 C24 H24 119.9
C25 C24 H24 119.9
C27 C26 C31 118.88(12)
C27 C26 C18 122.31(12)
C31 C26 C18 118.80(12)
C30 C31 C26 120.24(13)
C30 C31 H31 119.9
C26 C31 H31 119.9
C28 C27 C26 120.45(13)
C28 C27 H27 119.8
C26 C27 H27 119.8
C28 C29 C30 119.86(13)
C28 C29 H29 120.1
C30 C29 H29 120.1
C31 C30 C29 120.32(13)
C31 C30 H30 119.8
C29 C30 H30 119.8
C29 C28 C27 120.23(13)
C29 C28 H28 119.9
C27 C28 H28 119.9
C37 C32 C33 118.56(13)
C37 C32 C9 120.97(12)
C33 C32 C9 120.45(12)
C33 C34 C35 120.20(13)
C33 C34 H34 119.9
C35 C34 H34 119.9
C36 C35 C34 118.67(12)
C36 C35 C38 119.15(12)
C34 C35 C38 122.16(12)
C34 C33 C32 120.50(13)
C34 C33 H33 119.7
C32 C33 H33 119.7
C36 C37 C32 120.41(13)
C36 C37 H37 119.8
C32 C37 H37 119.8
C37 C36 C35 120.25(13)
C37 C36 H36 119.9
C35 C36 H36 119.9
N4 C38 N3 111.29(11)
N4 C38 C35 121.65(12)
N3 C38 C35 127.04(11)
C39 C40 N3 106.14(11)
C39 C40 C47 130.61(12)
N3 C40 C47 123.10(11)
C40 C39 N4 109.96(11)
C40 C39 C41 130.73(12)
N4 C39 C41 119.25(12)
C42 C41 C46 118.10(12)
C42 C41 C39 119.07(12)
C46 C41 C39 122.82(12)
C43 C42 C41 121.13(13)
C43 C42 H42 119.4
C41 C42 H42 119.4
C45 C46 C41 120.68(14)
C45 C46 H46 119.7
C41 C46 H46 119.7
C45 C44 C43 119.52(13)
C45 C44 H44 120.2
C43 C44 H44 120.2
C44 C43 C42 120.10(14)
C44 C43 H43 120.0
C42 C43 H43 120.0
C44 C45 C46 120.45(14)
C44 C45 H45 119.8
C46 C45 H45 119.8
C51 C52 C47 120.62(13)
C51 C52 H52 119.7
C47 C52 H52 119.7
C49 C48 C47 120.56(13)
C49 C48 H48 119.7
C47 C48 H48 119.7
C51 C50 C49 119.94(13)
C51 C50 H50 120.0
C49 C50 H50 120.0
C52 C47 C48 118.66(12)
C52 C47 C40 120.45(12)
C48 C47 C40 120.86(12)
C48 C49 C50 120.09(13)
C48 C49 H49 120.0
C50 C49 H49 120.0
C50 C51 C52 120.04(13)
C50 C51 H51 120.0
C52 C51 H51 120.0
C57 C56 C55 121.9(3)
C57 C56 H56 119.0
C55 C56 H56 119.0
C55 C54 C53 120.2(3)
C55 C54 H54 119.9
C53 C54 H54 119.9
C54 C55 C56 120.8(3)
C54 C55 H55 119.6
C56 C55 H55 119.6
C54 C53 C58 120.3(3)
C54 C53 H53 119.8
C58 C53 H53 119.8
C53 C58 C57 118.5(4)
C53 C58 H58 120.7
C57 C58 H58 120.7
C56 C57 C58 118.2(3)
C56 C57 H57 120.9
C58 C57 H57 120.9
C38 N3 C40 105.80(10)
C38 N3 C17 130.83(11)
C40 N3 C17 121.22(10)
C38 N4 C39 106.81(11)
C19 N2 C17 104.97(10)
N1 C18 C26 121.91(12)
N1 C18 C17 110.22(11)
C26 C18 C17 127.71(11)

loop_
_geom_bond_atom_site_label_1
_geom_bond_atom_site_label_2
_geom_bond_distance
C1 C2 1.378(2)
C1 C10 1.444(2)
C1 C11 1.4982(18)
C10 C5 1.4410(19)
C10 C9 1.447(2)
C5 C4 1.415(2)
C5 C6 1.416(2)
C9 C8 1.377(2)
C9 C32 1.4952(19)
C3 C4 1.359(2)
C3 C2 1.408(2)
C3 H3 0.9500
C2 H2 0.9500
C4 H4 0.9500
C8 C7 1.407(2)
C8 H8 0.9500
C6 C7 1.357(2)
C6 H6 0.9500
C7 H7 0.9500
C15 C14 1.3894(18)
C15 C16 1.3936(19)
C15 H15 0.9500
C12 C13 1.3831(19)
C12 C11 1.3973(19)
C12 H12 0.9500
C13 C14 1.3994(18)
C13 H13 0.9500
C14 C17 1.5334(17)
C16 C11 1.3904(19)
C16 H16 0.9500
N1 C18 1.2892(17)
N1 C19 1.4296(17)
C17 N2 1.4762(16)
C17 N3 1.4949(16)
C17 C18 1.5452(18)
C19 N2 1.2869(17)
C19 C20 1.4685(18)
C20 C25 1.3931(19)
C20 C21 1.3973(19)
C25 C24 1.390(2)
C25 H25 0.9500
C22 C21 1.384(2)
C22 C23 1.386(2)
C22 H22 0.9500
C21 H21 0.9500
C23 C24 1.385(2)
C23 H23 0.9500
C24 H24 0.9500
C26 C27 1.3960(19)
C26 C31 1.4046(18)
C26 C18 1.4737(18)
C31 C30 1.3854(19)
C31 H31 0.9500
C27 C28 1.3900(19)
C27 H27 0.9500
C29 C28 1.385(2)
C29 C30 1.390(2)
C29 H29 0.9500
C30 H30 0.9500
C28 H28 0.9500
C32 C37 1.392(2)
C32 C33 1.3962(19)
C34 C33 1.3844(19)
C34 C35 1.3978(19)
C34 H34 0.9500
C35 C36 1.3939(19)
C35 C38 1.4807(18)
C33 H33 0.9500
C37 C36 1.390(2)
C37 H37 0.9500
C36 H36 0.9500
C38 N4 1.3127(17)
C38 N3 1.3957(16)
C40 C39 1.3727(18)
C40 N3 1.4045(16)
C40 C47 1.4834(18)
C39 N4 1.3849(17)
C39 C41 1.4800(18)
C41 C42 1.3976(19)
C41 C46 1.3960(19)
C42 C43 1.390(2)
C42 H42 0.9500
C46 C45 1.393(2)
C46 H46 0.9500
C44 C45 1.386(2)
C44 C43 1.385(2)
C44 H44 0.9500
C43 H43 0.9500
C45 H45 0.9500
C52 C51 1.388(2)
C52 C47 1.3940(18)
C52 H52 0.9500
C48 C49 1.3833(19)
C48 C47 1.3990(18)
C48 H48 0.9500
C50 C51 1.384(2)
C50 C49 1.388(2)
C50 H50 0.9500
C49 H49 0.9500
C51 H51 0.9500
C56 C57 1.354(5)
C56 C55 1.359(4)
C56 H56 0.9500
C54 C55 1.348(3)
C54 C53 1.356(4)
C54 H54 0.9500
C55 H55 0.9500
C53 C58 1.404(5)
C53 H53 0.9500
C58 C57 1.416(6)
C58 H58 0.9500
C57 H57 0.9500
